data_4020956
loop_
_publ_author_name
'Bang Yeon Hwang'
'Bao-Ning Su'
'Heebyung Chai'
'Qiuwen Mi'
'Leonardus B. S. Kardono'
'Johar J. Afriastini'
'Soedarsono Riswan'
'Bernard D. Santarsiero'
'Andrew D. Mesecar'
'Robert Wild'
'Craig R. Fairchild'
'Gregory D. Vite'
'William C. Rose'
'Norman R. Farnsworth'
'Geoffrey A. Cordell'
'John M. Pezzuto'
'Steven M. Swanson'
'A. Douglas Kinghorn'

_publ_section_title
;
 Silvestrol and Episilvestrol, Potential Anticancer Rocaglate
 Derivatives from Aglaia silvestris
;
_journal_name_full 'Journal of Organic Chemistry'
_journal_page_first 3350
_journal_page_last 3358
_journal_paper_doi 10.1021/jo040120f
_journal_volume 69
_journal_year 2004
_chemical_formula_moiety 'C48 H44 Br2 O15'
_chemical_formula_sum 'C48 H44 Br2 O15'
_chemical_formula_weight 1020.65
_space_group_IT_number 4
_symmetry_cell_setting monoclinic
_symmetry_space_group_name_Hall 'P 2yb'
_symmetry_space_group_name_H-M 'P 1 21 1'
_cell_angle_alpha 90.00
_cell_angle_beta 111.3770(10)
_cell_angle_gamma 90.00
_cell_formula_units_Z 4
_cell_length_a 17.7406(5)
_cell_length_b 14.9259(5)
_cell_length_c 17.8418(7)
_cell_measurement_temperature 150(2)
_cell_volume 4399.4(3)
_diffrn_ambient_temperature 150(2)
_exptl_crystal_density_diffrn 1.541
_cod_original_sg_symbol_H-M 'P 21'
_cod_database_code 4020956

loop_
_symmetry_equiv_pos_as_xyz
'x, y, z'
'-x, y+1/2, -z'

loop_
_atom_site_label
_atom_site_type_symbol
_atom_site_fract_x
_atom_site_fract_y
_atom_site_fract_z
_atom_site_U_iso_or_equiv
_atom_site_adp_type
_atom_site_occupancy
_atom_site_symmetry_multiplicity
_atom_site_calc_flag
_atom_site_refinement_flags
_atom_site_disorder_assembly
_atom_site_disorder_group
C1 C 0.7747(5) 0.4706(5) 0.5312(5) 0.048(2) Uani 1 1 d . . .
H1A H 0.7980 0.4200 0.5672 0.071 Uiso 1 1 calc R . .
H1B H 0.8037 0.4783 0.4942 0.071 Uiso 1 1 calc R . .
H1C H 0.7174 0.4588 0.5003 0.071 Uiso 1 1 calc R . .
C2 C 0.7367(4) 0.5555(5) 0.6238(4) 0.0339(18) Uani 1 1 d . . .
C3 C 0.7538(4) 0.6416(5) 0.6712(4) 0.0309(17) Uani 1 1 d . . .
H3 H 0.8109 0.6594 0.6810 0.037 Uiso 1 1 calc R . .
C4 C 0.7449(4) 0.6326(5) 0.7531(4) 0.0297(16) Uani 1 1 d . . .
H4 H 0.6886 0.6116 0.7432 0.036 Uiso 1 1 calc R . .
C5 C 0.7503(4) 0.7339(4) 0.7790(4) 0.0230(16) Uani 1 1 d . . .
C6 C 0.6321(3) 0.7739(4) 0.7935(4) 0.0225(15) Uani 1 1 d . . .
C7 C 0.5764(4) 0.7887(5) 0.8301(4) 0.0271(16) Uani 1 1 d . . .
H7 H 0.5873 0.7743 0.8849 0.033 Uiso 1 1 calc R . .
C8 C 0.5045(3) 0.8259(4) 0.7814(4) 0.0229(16) Uani 1 1 d . . .
C9 C 0.4848(4) 0.8416(5) 0.6998(4) 0.0275(16) Uani 1 1 d . . .
H9 H 0.4329 0.8640 0.6677 0.033 Uiso 1 1 calc R . .
C10 C 0.5422(4) 0.8241(5) 0.6660(4) 0.0260(16) Uani 1 1 d . . .
C11 C 0.6188(4) 0.7904(5) 0.7142(4) 0.0269(16) Uani 1 1 d . . .
C12 C 0.6972(4) 0.7819(5) 0.6999(4) 0.0271(16) Uani 1 1 d . . .
C13 C 0.6986(4) 0.7202(5) 0.6295(4) 0.0341(18) Uani 1 1 d . . .
H13A H 0.7222 0.7533 0.5946 0.041 Uiso 1 1 calc R . .
C14 C 0.4510(4) 0.8665(5) 0.5343(4) 0.041(2) Uani 1 1 d . . .
H14A H 0.4103 0.8248 0.5392 0.062 Uiso 1 1 calc R . .
H14B H 0.4480 0.8677 0.4784 0.062 Uiso 1 1 calc R . .
H14C H 0.4406 0.9267 0.5503 0.062 Uiso 1 1 calc R . .
C15 C 0.8013(4) 0.5736(4) 0.8155(4) 0.0302(17) Uani 1 1 d . . .
C16 C 0.7791(4) 0.5417(5) 0.8774(5) 0.0391(19) Uani 1 1 d . . .
H16 H 0.7247 0.5484 0.8739 0.047 Uiso 1 1 calc R . .
C17 C 0.8353(5) 0.4998(5) 0.9452(5) 0.049(2) Uani 1 1 d . . .
H17 H 0.8197 0.4812 0.9885 0.059 Uiso 1 1 calc R . .
C18 C 0.9136(5) 0.4858(5) 0.9484(5) 0.050(2) Uani 1 1 d . . .
H18 H 0.9520 0.4573 0.9940 0.060 Uiso 1 1 calc R . .
C19 C 0.9349(5) 0.5116(5) 0.8887(5) 0.049(2) Uani 1 1 d . . .
H19 H 0.9886 0.5007 0.8915 0.059 Uiso 1 1 calc R . .
C20 C 0.8787(4) 0.5561(5) 0.8190(5) 0.041(2) Uani 1 1 d . . .
H20 H 0.8949 0.5732 0.7758 0.049 Uiso 1 1 calc R . .
C21 C 0.8373(4) 0.7626(4) 0.8189(4) 0.0287(17) Uani 1 1 d . . .
C22 C 0.8769(4) 0.7487(4) 0.9022(4) 0.0310(17) Uani 1 1 d . . .
H22 H 0.8463 0.7290 0.9331 0.037 Uiso 1 1 calc R . .
C23 C 0.9585(4) 0.7630(5) 0.9400(4) 0.0312(18) Uani 1 1 d . . .
H23 H 0.9839 0.7529 0.9962 0.037 Uiso 1 1 calc R . .
C24 C 1.0036(4) 0.7927(5) 0.8951(4) 0.0272(16) Uani 1 1 d . . .
C25 C 0.9676(4) 0.8080(5) 0.8144(4) 0.0286(17) Uani 1 1 d . . .
H25 H 0.9987 0.8284 0.7842 0.034 Uiso 1 1 calc R . .
C26 C 0.8841(4) 0.7933(4) 0.7765(4) 0.0243(15) Uani 1 1 d . . .
H26 H 0.8589 0.8047 0.7205 0.029 Uiso 1 1 calc R . .
C27 C 1.1346(4) 0.8262(5) 0.8951(4) 0.0375(19) Uani 1 1 d . . .
H27A H 1.1301 0.7801 0.8545 0.056 Uiso 1 1 calc R . .
H27B H 1.1910 0.8304 0.9322 0.056 Uiso 1 1 calc R . .
H27C H 1.1172 0.8840 0.8685 0.056 Uiso 1 1 calc R . .
C28 C 0.4606(4) 0.8468(5) 0.8935(4) 0.0281(16) Uani 1 1 d . . .
H28 H 0.5116 0.8806 0.9226 0.034 Uiso 1 1 calc R . .
C29 C 0.3892(4) 0.8948(5) 0.9049(4) 0.0239(16) Uani 1 1 d . . .
H29 H 0.3783 0.9516 0.8731 0.029 Uiso 1 1 calc R . .
C30 C 0.3306(4) 0.7528(4) 0.9125(4) 0.0292(17) Uani 1 1 d . . .
H30A H 0.2794 0.7184 0.8921 0.035 Uiso 1 1 calc R . .
H30B H 0.3492 0.7554 0.9720 0.035 Uiso 1 1 calc R . .
C31 C 0.3941(4) 0.7085(4) 0.8870(4) 0.0243(16) Uani 1 1 d . . .
H31 H 0.3757 0.7118 0.8270 0.029 Uiso 1 1 calc R . .
C32 C 0.3546(4) 0.9710(5) 1.0041(4) 0.0345(18) Uani 1 1 d . . .
H32A H 0.3489 1.0287 0.9763 0.052 Uiso 1 1 calc R . .
H32B H 0.3723 0.9812 1.0622 0.052 Uiso 1 1 calc R . .
H32C H 0.3023 0.9399 0.9854 0.052 Uiso 1 1 calc R . .
C33 C 0.4136(4) 0.6112(5) 0.9123(4) 0.0295(17) Uani 1 1 d . . .
H33 H 0.3630 0.5743 0.8946 0.035 Uiso 1 1 calc R . .
C34 C 0.4742(4) 0.5721(5) 0.8804(4) 0.0324(18) Uani 1 1 d . . .
H34A H 0.5260 0.6055 0.9016 0.039 Uiso 1 1 calc R . .
H34B H 0.4847 0.5084 0.8961 0.039 Uiso 1 1 calc R . .
C35 C 0.4894(4) 0.5719(5) 0.7519(4) 0.0287(17) Uani 1 1 d . . .
C36 C 0.4484(4) 0.5866(4) 0.6651(4) 0.0290(18) Uani 1 1 d . . .
C37 C 0.4893(4) 0.5678(5) 0.6151(4) 0.0344(18) Uani 1 1 d . . .
H37 H 0.5430 0.5454 0.6370 0.041 Uiso 1 1 calc R . .
C38 C 0.4531(4) 0.5813(5) 0.5328(4) 0.039(2) Uani 1 1 d . . .
H38 H 0.4821 0.5697 0.4983 0.047 Uiso 1 1 calc R . .
C39 C 0.3740(4) 0.6119(5) 0.5016(4) 0.0343(18) Uani 1 1 d . . .
C40 C 0.3326(4) 0.6330(5) 0.5509(4) 0.0352(18) Uani 1 1 d . . .
H40 H 0.2791 0.6562 0.5286 0.042 Uiso 1 1 calc R . .
C41 C 0.3691(4) 0.6204(5) 0.6330(4) 0.0345(17) Uani 1 1 d . . .
H41 H 0.3408 0.6345 0.6676 0.041 Uiso 1 1 calc R . .
C42 C 0.4125(5) 0.5885(5) 1.0448(4) 0.0354(19) Uani 1 1 d . . .
C43 C 0.4613(4) 0.5903(4) 1.1333(4) 0.0295(17) Uani 1 1 d . . .
C44 C 0.5437(4) 0.6104(5) 1.1622(4) 0.0360(18) Uani 1 1 d . . .
H44 H 0.5711 0.6197 1.1259 0.043 Uiso 1 1 calc R . .
C45 C 0.5856(5) 0.6167(6) 1.2454(4) 0.043(2) Uani 1 1 d . . .
H45 H 0.6416 0.6314 1.2663 0.052 Uiso 1 1 calc R . .
C46 C 0.5447(5) 0.6013(5) 1.2965(4) 0.042(2) Uani 1 1 d . . .
C47 C 0.4647(5) 0.5785(5) 1.2679(4) 0.043(2) Uani 1 1 d . . .
H47 H 0.4382 0.5660 1.3044 0.051 Uiso 1 1 calc R . .
C48 C 0.4225(5) 0.5736(5) 1.1862(4) 0.040(2) Uani 1 1 d . . .
H48 H 0.3665 0.5587 1.1663 0.048 Uiso 1 1 calc R . .
O1 O 0.7823(3) 0.5515(3) 0.5784(3) 0.0419(13) Uani 1 1 d . . .
O2 O 0.6922(4) 0.4974(4) 0.6268(4) 0.0560(17) Uani 1 1 d . . .
O5 O 0.7098(2) 0.7448(3) 0.8360(2) 0.0266(11) Uani 1 1 d . . .
O8 O 0.4441(2) 0.8504(3) 0.8090(2) 0.0254(10) Uani 1 1 d . . .
O10 O 0.5295(2) 0.8378(3) 0.5854(3) 0.0328(12) Uani 1 1 d . . .
O12 O 0.7246(3) 0.8688(3) 0.6863(3) 0.0288(11) Uani 1 1 d . . .
H12 H 0.7260 0.9034 0.7240 0.043 Uiso 1 1 calc R . .
O13 O 0.6223(3) 0.6844(3) 0.5822(3) 0.0378(12) Uani 1 1 d . . .
H13B H 0.5903 0.7264 0.5603 0.057 Uiso 1 1 calc R . .
O24 O 1.0847(3) 0.8028(3) 0.9387(3) 0.0376(12) Uani 1 1 d . . .
O28 O 0.4691(2) 0.7596(3) 0.9212(3) 0.0289(11) Uani 1 1 d . . .
O29 O 0.4138(3) 0.9167(3) 0.9870(3) 0.0303(11) Uani 1 1 d . . .
O30 O 0.3181(2) 0.8429(3) 0.8790(2) 0.0268(11) Uani 1 1 d . . .
O33 O 0.4556(2) 0.6051(3) 0.9999(2) 0.0293(11) Uani 1 1 d . . .
O34 O 0.4377(3) 0.5808(3) 0.7930(2) 0.0295(11) Uani 1 1 d . . .
O35 O 0.5601(3) 0.5528(3) 0.7862(3) 0.0356(12) Uani 1 1 d . . .
O42 O 0.3397(3) 0.5813(4) 1.0178(3) 0.0605(18) Uani 1 1 d . . .
Br39 Br 0.32196(5) 0.62984(6) 0.38872(4) 0.0491(2) Uani 1 1 d . . .
Br46 Br 0.60026(5) 0.61476(7) 1.40860(5) 0.0590(3) Uani 1 1 d . . .
C51 C 1.1940(5) 0.4210(5) 0.4628(5) 0.040(2) Uani 1 1 d . . .
H51A H 1.1587 0.4552 0.4164 0.060 Uiso 1 1 calc R . .
H51B H 1.2469 0.4123 0.4580 0.060 Uiso 1 1 calc R . .
H51C H 1.2010 0.4538 0.5124 0.060 Uiso 1 1 calc R . .
C52 C 1.0917(4) 0.3356(5) 0.4845(4) 0.0292(17) Uani 1 1 d . . .
C53 C 1.0568(4) 0.2438(4) 0.4792(4) 0.0269(16) Uani 1 1 d . . .
H53 H 1.0487 0.2190 0.4247 0.032 Uiso 1 1 calc R . .
C54 C 0.9755(4) 0.2393(4) 0.4911(4) 0.0254(16) Uani 1 1 d . . .
H54 H 0.9837 0.2637 0.5457 0.030 Uiso 1 1 calc R . .
C55 C 0.9635(4) 0.1351(5) 0.4931(4) 0.0246(16) Uani 1 1 d . . .
C56 C 0.9555(4) 0.1022(4) 0.6152(3) 0.0244(16) Uani 1 1 d . . .
C57 C 0.9216(4) 0.0915(4) 0.6732(4) 0.0271(17) Uani 1 1 d . . .
H57 H 0.8652 0.0985 0.6612 0.033 Uiso 1 1 calc R . .
C58 C 0.9742(4) 0.0700(4) 0.7494(4) 0.0230(15) Uani 1 1 d . . .
C59 C 1.0567(4) 0.0656(4) 0.7673(4) 0.0247(15) Uani 1 1 d . . .
H59 H 1.0920 0.0531 0.8208 0.030 Uiso 1 1 calc R . .
C60 C 1.0882(4) 0.0790(4) 0.7082(4) 0.0264(17) Uani 1 1 d . . .
C61 C 1.0367(4) 0.0971(4) 0.6292(4) 0.0232(16) Uani 1 1 d . . .
C62 C 1.0498(4) 0.1030(4) 0.5502(4) 0.0221(15) Uani 1 1 d . . .
C63 C 1.1100(4) 0.1765(4) 0.5433(4) 0.0229(15) Uani 1 1 d . . .
H63A H 1.1516 0.1491 0.5248 0.027 Uiso 1 1 calc R . .
C64 C 1.2242(4) 0.0613(5) 0.8013(4) 0.0345(18) Uani 1 1 d . . .
H64A H 1.2170 0.1073 0.8373 0.052 Uiso 1 1 calc R . .
H64B H 1.2802 0.0624 0.8037 0.052 Uiso 1 1 calc R . .
H64C H 1.2122 0.0023 0.8183 0.052 Uiso 1 1 calc R . .
C65 C 0.9033(4) 0.2854(4) 0.4312(4) 0.0226(15) Uani 1 1 d . . .
C66 C 0.8353(4) 0.2971(5) 0.4509(4) 0.0319(17) Uani 1 1 d . . .
H66 H 0.8378 0.2838 0.5039 0.038 Uiso 1 1 calc R . .
C67 C 0.7634(4) 0.3279(5) 0.3939(4) 0.0332(18) Uani 1 1 d . . .
H67 H 0.7166 0.3331 0.4075 0.040 Uiso 1 1 calc R . .
C68 C 0.7595(4) 0.3507(5) 0.3186(4) 0.040(2) Uani 1 1 d . . .
H68 H 0.7106 0.3740 0.2807 0.048 Uiso 1 1 calc R . .
C69 C 0.8259(4) 0.3400(5) 0.2978(4) 0.040(2) Uani 1 1 d . . .
H69 H 0.8225 0.3539 0.2447 0.048 Uiso 1 1 calc R . .
C70 C 0.8991(4) 0.3087(5) 0.3546(4) 0.0333(18) Uani 1 1 d . . .
H70 H 0.9456 0.3034 0.3405 0.040 Uiso 1 1 calc R . .
C71 C 0.9259(4) 0.0973(4) 0.4096(4) 0.0229(16) Uani 1 1 d . . .
C72 C 0.8416(4) 0.0909(5) 0.3736(4) 0.0267(17) Uani 1 1 d . . .
H72 H 0.8097 0.0976 0.4060 0.032 Uiso 1 1 calc R . .
C73 C 0.8041(4) 0.0754(5) 0.2931(4) 0.0302(17) Uani 1 1 d . . .
H73 H 0.7468 0.0710 0.2704 0.036 Uiso 1 1 calc R . .
C74 C 0.8486(4) 0.0662(5) 0.2446(4) 0.0347(18) Uani 1 1 d . . .
C75 C 0.9329(4) 0.0656(5) 0.2786(4) 0.0286(16) Uani 1 1 d . . .
H75 H 0.9643 0.0552 0.2462 0.034 Uiso 1 1 calc R . .
C76 C 0.9704(4) 0.0807(4) 0.3612(4) 0.0263(17) Uani 1 1 d . . .
H76 H 1.0278 0.0795 0.3849 0.032 Uiso 1 1 calc R . .
C77 C 0.8481(5) 0.0552(6) 0.1107(4) 0.043(2) Uani 1 1 d . . .
H77A H 0.8865 0.1052 0.1226 0.064 Uiso 1 1 calc R . .
H77B H 0.8103 0.0596 0.0548 0.064 Uiso 1 1 calc R . .
H77C H 0.8777 -0.0016 0.1184 0.064 Uiso 1 1 calc R . .
C78 C 0.8655(4) 0.0468(5) 0.7956(4) 0.0284(17) Uani 1 1 d . . .
H78 H 0.8404 0.0071 0.7478 0.034 Uiso 1 1 calc R . .
C79 C 0.8551(4) 0.0042(5) 0.8674(4) 0.0295(17) Uani 1 1 d . . .
H79 H 0.8912 -0.0494 0.8835 0.035 Uiso 1 1 calc R . .
C80 C 0.8324(4) 0.1466(5) 0.9140(4) 0.0298(17) Uani 1 1 d . . .
H80A H 0.8485 0.1863 0.9618 0.036 Uiso 1 1 calc R . .
H80B H 0.7732 0.1369 0.8954 0.036 Uiso 1 1 calc R . .
C81 C 0.8538(4) 0.1895(4) 0.8484(4) 0.0245(16) Uani 1 1 d . . .
H81 H 0.9143 0.1928 0.8680 0.029 Uiso 1 1 calc R . .
C82 C 0.7536(5) -0.0643(5) 0.9073(4) 0.0370(19) Uani 1 1 d . . .
H82A H 0.7874 -0.1174 0.9278 0.055 Uiso 1 1 calc R . .
H82B H 0.6964 -0.0816 0.8873 0.055 Uiso 1 1 calc R . .
H82C H 0.7639 -0.0204 0.9508 0.055 Uiso 1 1 calc R . .
C83 C 0.8221(4) 0.2828(5) 0.8216(4) 0.0270(16) Uani 1 1 d . . .
H83 H 0.8406 0.3246 0.8686 0.032 Uiso 1 1 calc R . .
C84 C 0.8496(4) 0.3169(5) 0.7564(4) 0.0378(19) Uani 1 1 d . . .
H84A H 0.8295 0.2779 0.7083 0.045 Uiso 1 1 calc R . .
H84B H 0.8300 0.3787 0.7407 0.045 Uiso 1 1 calc R . .
C85 C 0.9781(5) 0.3273(5) 0.7415(5) 0.0397(19) Uani 1 1 d . . .
C86 C 1.0669(4) 0.3186(5) 0.7868(4) 0.0338(18) Uani 1 1 d . . .
C87 C 1.1179(4) 0.3401(5) 0.7477(5) 0.0375(19) Uani 1 1 d . . .
H87 H 1.0966 0.3589 0.6930 0.045 Uiso 1 1 calc R . .
C88 C 1.2016(5) 0.3341(6) 0.7885(5) 0.048(2) Uani 1 1 d . . .
H88 H 1.2375 0.3497 0.7619 0.057 Uiso 1 1 calc R . .
C89 C 1.2319(4) 0.3057(6) 0.8673(5) 0.046(2) Uani 1 1 d . . .
C90 C 1.1803(5) 0.2834(6) 0.9069(4) 0.045(2) Uani 1 1 d . . .
H90 H 1.2012 0.2642 0.9614 0.054 Uiso 1 1 calc R . .
C91 C 1.0987(5) 0.2897(6) 0.8657(5) 0.044(2) Uani 1 1 d . . .
H91 H 1.0628 0.2737 0.8921 0.053 Uiso 1 1 calc R . .
C92 C 0.6942(4) 0.3048(5) 0.8339(4) 0.0299(17) Uani 1 1 d . . .
C93 C 0.6058(4) 0.3187(5) 0.7869(4) 0.0307(17) Uani 1 1 d . . .
C94 C 0.5530(4) 0.3243(5) 0.8279(4) 0.0350(19) Uani 1 1 d . . .
H94 H 0.5741 0.3200 0.8849 0.042 Uiso 1 1 calc R . .
C95 C 0.4719(4) 0.3359(5) 0.7891(5) 0.041(2) Uani 1 1 d . . .
H95 H 0.4365 0.3404 0.8182 0.049 Uiso 1 1 calc R . .
C96 C 0.4420(4) 0.3409(6) 0.7043(4) 0.0391(19) Uani 1 1 d . . .
C97 C 0.4923(4) 0.3379(6) 0.6628(5) 0.047(2) Uani 1 1 d . . .
H97 H 0.4713 0.3442 0.6059 0.057 Uiso 1 1 calc R . .
C98 C 0.5749(4) 0.3255(5) 0.7037(4) 0.039(2) Uani 1 1 d . . .
H98 H 0.6102 0.3217 0.6746 0.046 Uiso 1 1 calc R . .
O51 O 1.1578(3) 0.3346(3) 0.4649(3) 0.0328(12) Uani 1 1 d . . .
O52 O 1.0648(3) 0.4031(3) 0.5019(3) 0.0398(13) Uani 1 1 d . . .
O55 O 0.9088(2) 0.1183(3) 0.5359(2) 0.0259(10) Uani 1 1 d . . .
O58 O 0.9492(2) 0.0519(3) 0.8124(2) 0.0272(11) Uani 1 1 d . . .
O60 O 1.1707(2) 0.0787(3) 0.7211(3) 0.0294(11) Uani 1 1 d . . .
O62 O 1.0760(3) 0.0215(3) 0.5283(3) 0.0286(11) Uani 1 1 d . . .
H62 H 1.0421 -0.0189 0.5257 0.043 Uiso 1 1 calc R . .
O63 O 1.1477(3) 0.2264(3) 0.6139(3) 0.0332(12) Uani 1 1 d . . .
H63B H 1.1706 0.1915 0.6523 0.050 Uiso 1 1 calc R . .
O74 O 0.8042(3) 0.0587(4) 0.1634(3) 0.0406(13) Uani 1 1 d . . .
O78 O 0.8281(2) 0.1310(3) 0.7790(2) 0.0241(10) Uani 1 1 d . . .
O79 O 0.7732(3) -0.0250(3) 0.8424(3) 0.0295(11) Uani 1 1 d . . .
O80 O 0.8740(3) 0.0624(3) 0.9348(2) 0.0288(11) Uani 1 1 d . . .
O83 O 0.7345(2) 0.2843(3) 0.7852(3) 0.0300(11) Uani 1 1 d . . .
O84 O 0.9366(3) 0.3148(3) 0.7914(3) 0.0375(12) Uani 1 1 d . . .
O85 O 0.9455(3) 0.3407(4) 0.6709(3) 0.0554(16) Uani 1 1 d . . .
O92 O 0.7242(3) 0.3088(3) 0.9059(3) 0.0403(13) Uani 1 1 d . . .
Br89 Br 1.34522(5) 0.29480(8) 0.92439(5) 0.0700(3) Uani 1 1 d . . .
Br96 Br 0.32934(5) 0.35155(8) 0.65079(6) 0.0724(3) Uani 1 1 d . . .

loop_
_atom_site_aniso_label
_atom_site_aniso_U_11
_atom_site_aniso_U_22
_atom_site_aniso_U_33
_atom_site_aniso_U_23
_atom_site_aniso_U_13
_atom_site_aniso_U_12
C1 0.052(5) 0.036(5) 0.068(6) -0.023(4) 0.037(5) -0.003(4)
C2 0.025(4) 0.037(5) 0.043(5) -0.002(4) 0.017(4) 0.004(4)
C3 0.024(4) 0.035(5) 0.035(4) -0.015(4) 0.012(3) -0.003(3)
C4 0.022(4) 0.037(4) 0.032(4) 0.001(4) 0.013(3) -0.003(3)
C5 0.020(4) 0.027(4) 0.024(4) 0.001(3) 0.011(3) 0.000(3)
C6 0.011(3) 0.028(4) 0.026(4) -0.005(3) 0.003(3) 0.003(3)
C7 0.031(4) 0.034(4) 0.016(3) 0.002(3) 0.008(3) -0.004(3)
C8 0.014(3) 0.027(4) 0.026(4) -0.005(3) 0.004(3) -0.001(3)
C9 0.019(4) 0.039(4) 0.022(4) 0.001(3) 0.003(3) 0.004(3)
C10 0.026(4) 0.033(4) 0.015(4) -0.003(3) 0.003(3) -0.005(3)
C11 0.021(4) 0.033(4) 0.031(4) 0.001(3) 0.014(3) -0.007(3)
C12 0.033(4) 0.026(4) 0.027(4) 0.001(3) 0.017(3) 0.003(3)
C13 0.036(5) 0.040(5) 0.031(4) -0.002(4) 0.017(4) -0.003(4)
C14 0.039(5) 0.048(5) 0.028(4) 0.006(4) 0.004(4) 0.014(4)
C15 0.032(4) 0.017(4) 0.044(5) -0.004(3) 0.017(4) -0.005(3)
C16 0.030(4) 0.036(5) 0.048(5) 0.003(4) 0.011(4) -0.006(3)
C17 0.040(5) 0.041(5) 0.062(6) 0.026(4) 0.014(4) 0.001(4)
C18 0.037(5) 0.041(5) 0.058(6) 0.027(4) 0.003(4) 0.000(4)
C19 0.024(4) 0.041(5) 0.072(6) 0.006(5) 0.006(4) 0.007(4)
C20 0.035(5) 0.035(5) 0.058(5) -0.002(4) 0.024(4) 0.000(4)
C21 0.023(4) 0.029(4) 0.033(4) 0.004(3) 0.009(3) 0.006(3)
C22 0.033(5) 0.025(4) 0.044(5) 0.007(3) 0.026(4) 0.006(3)
C23 0.026(4) 0.046(5) 0.018(4) 0.000(3) 0.004(3) -0.002(3)
C24 0.019(4) 0.031(4) 0.029(4) -0.005(3) 0.006(3) -0.003(3)
C25 0.021(4) 0.033(4) 0.036(4) -0.003(3) 0.016(3) -0.006(3)
C26 0.026(4) 0.030(4) 0.020(4) 0.000(3) 0.012(3) 0.001(3)
C27 0.018(4) 0.053(5) 0.037(4) 0.006(4) 0.004(3) -0.001(3)
C28 0.029(4) 0.022(4) 0.031(4) 0.001(3) 0.008(3) 0.003(3)
C29 0.015(4) 0.033(4) 0.024(4) 0.003(3) 0.007(3) -0.002(3)
C30 0.018(4) 0.034(4) 0.034(4) -0.001(3) 0.008(3) -0.001(3)
C31 0.017(4) 0.028(4) 0.029(4) 0.000(3) 0.009(3) 0.000(3)
C32 0.026(4) 0.047(5) 0.034(4) -0.015(4) 0.016(4) 0.004(3)
C33 0.029(4) 0.040(5) 0.015(3) 0.002(3) 0.003(3) -0.002(3)
C34 0.032(4) 0.041(5) 0.019(4) 0.001(3) 0.004(3) 0.003(3)
C35 0.034(5) 0.027(4) 0.029(4) -0.008(3) 0.015(4) -0.005(3)
C36 0.040(5) 0.025(4) 0.022(4) -0.001(3) 0.011(4) -0.005(3)
C37 0.026(4) 0.042(5) 0.040(5) 0.002(4) 0.017(4) 0.001(4)
C38 0.030(4) 0.059(6) 0.031(5) -0.001(4) 0.014(4) 0.010(4)
C39 0.034(4) 0.048(5) 0.022(4) 0.001(4) 0.012(3) 0.003(4)
C40 0.022(4) 0.050(5) 0.034(4) 0.000(4) 0.010(3) 0.007(4)
C41 0.033(4) 0.043(5) 0.029(4) -0.003(4) 0.012(3) 0.002(4)
C42 0.034(5) 0.038(5) 0.029(4) 0.005(3) 0.005(4) -0.013(4)
C43 0.033(4) 0.027(4) 0.031(4) -0.003(3) 0.014(4) 0.002(3)
C44 0.034(4) 0.041(5) 0.030(4) -0.004(4) 0.009(3) 0.002(4)
C45 0.039(5) 0.060(6) 0.027(4) 0.002(4) 0.007(4) 0.006(4)
C46 0.048(5) 0.050(5) 0.028(4) 0.004(4) 0.015(4) 0.008(4)
C47 0.047(5) 0.058(6) 0.026(4) 0.004(4) 0.017(4) 0.000(4)
C48 0.038(5) 0.054(5) 0.027(4) 0.007(4) 0.010(4) 0.001(4)
O1 0.044(3) 0.040(3) 0.054(3) -0.021(3) 0.033(3) -0.010(2)
O2 0.062(4) 0.045(4) 0.082(5) -0.022(3) 0.051(4) -0.022(3)
O5 0.021(3) 0.038(3) 0.022(3) 0.000(2) 0.008(2) 0.005(2)
O8 0.021(2) 0.038(3) 0.022(2) 0.001(2) 0.014(2) 0.003(2)
O10 0.021(2) 0.049(3) 0.028(3) 0.002(2) 0.008(2) 0.004(2)
O12 0.030(3) 0.027(3) 0.032(3) -0.003(2) 0.014(2) -0.005(2)
O13 0.031(3) 0.042(3) 0.032(3) -0.010(3) 0.001(2) 0.003(2)
O24 0.025(3) 0.051(3) 0.036(3) 0.001(3) 0.009(2) 0.000(2)
O28 0.022(3) 0.036(3) 0.029(3) 0.002(2) 0.009(2) 0.001(2)
O29 0.026(3) 0.038(3) 0.028(3) -0.010(2) 0.011(2) 0.001(2)
O30 0.016(2) 0.033(3) 0.029(3) 0.003(2) 0.005(2) 0.005(2)
O33 0.028(3) 0.040(3) 0.020(2) 0.004(2) 0.009(2) 0.000(2)
O34 0.031(3) 0.038(3) 0.018(3) 0.004(2) 0.007(2) 0.002(2)
O35 0.025(3) 0.050(3) 0.033(3) 0.000(3) 0.012(2) 0.004(2)
O42 0.040(4) 0.108(5) 0.029(3) 0.012(3) 0.008(3) -0.015(3)
Br39 0.0406(5) 0.0785(7) 0.0266(4) 0.0068(4) 0.0104(4) 0.0044(5)
Br46 0.0671(6) 0.0761(7) 0.0268(4) -0.0013(5) 0.0089(4) -0.0072(5)
C51 0.050(5) 0.028(5) 0.053(5) 0.003(4) 0.032(4) -0.010(4)
C52 0.025(4) 0.037(5) 0.023(4) -0.001(3) 0.005(3) -0.001(4)
C53 0.022(4) 0.031(4) 0.028(4) -0.006(3) 0.009(3) -0.003(3)
C54 0.027(4) 0.024(4) 0.024(4) -0.003(3) 0.007(3) 0.000(3)
C55 0.030(4) 0.028(4) 0.021(4) 0.000(3) 0.015(3) -0.001(3)
C56 0.021(4) 0.034(4) 0.014(4) 0.005(3) 0.002(3) 0.005(3)
C57 0.025(4) 0.028(4) 0.033(4) -0.006(3) 0.016(3) -0.003(3)
C58 0.022(4) 0.025(4) 0.019(4) -0.002(3) 0.004(3) 0.001(3)
C59 0.023(4) 0.028(4) 0.020(4) 0.005(3) 0.005(3) 0.001(3)
C60 0.029(4) 0.015(4) 0.039(4) 0.008(3) 0.017(4) 0.004(3)
C61 0.017(4) 0.028(4) 0.023(4) 0.003(3) 0.006(3) 0.006(3)
C62 0.021(4) 0.023(4) 0.021(4) -0.002(3) 0.007(3) 0.003(3)
C63 0.022(4) 0.025(4) 0.023(4) -0.001(3) 0.010(3) -0.003(3)
C64 0.013(4) 0.056(5) 0.026(4) 0.009(4) -0.002(3) 0.005(3)
C65 0.031(4) 0.019(4) 0.019(4) -0.001(3) 0.011(3) -0.005(3)
C66 0.037(4) 0.029(4) 0.031(4) 0.001(3) 0.015(4) 0.001(3)
C67 0.025(4) 0.042(5) 0.031(4) -0.002(3) 0.008(3) 0.001(3)
C68 0.038(5) 0.046(5) 0.022(4) -0.005(4) -0.006(3) 0.007(4)
C69 0.040(5) 0.060(6) 0.021(4) 0.008(4) 0.012(4) 0.012(4)
C70 0.029(4) 0.040(5) 0.029(4) 0.004(4) 0.009(3) 0.003(3)
C71 0.027(4) 0.021(4) 0.019(4) 0.001(3) 0.007(3) 0.003(3)
C72 0.018(4) 0.041(5) 0.021(4) -0.004(3) 0.007(3) -0.001(3)
C73 0.022(4) 0.038(5) 0.021(4) -0.003(3) -0.003(3) 0.005(3)
C74 0.034(5) 0.040(5) 0.028(4) -0.008(4) 0.009(4) 0.002(4)
C75 0.031(4) 0.029(4) 0.028(4) -0.005(3) 0.013(3) -0.002(3)
C76 0.024(4) 0.030(4) 0.025(4) -0.001(3) 0.009(3) 0.000(3)
C77 0.046(5) 0.055(5) 0.025(4) -0.008(4) 0.012(4) 0.001(4)
C78 0.025(4) 0.034(5) 0.026(4) -0.001(3) 0.010(3) -0.004(3)
C79 0.031(4) 0.031(4) 0.026(4) 0.000(3) 0.011(3) 0.001(3)
C80 0.033(4) 0.033(5) 0.026(4) -0.003(3) 0.014(3) -0.003(3)
C81 0.021(4) 0.031(4) 0.021(4) -0.005(3) 0.007(3) -0.001(3)
C82 0.047(5) 0.032(5) 0.041(5) -0.003(4) 0.027(4) -0.006(4)
C83 0.021(4) 0.032(4) 0.028(4) -0.006(3) 0.009(3) -0.002(3)
C84 0.032(4) 0.039(5) 0.041(5) 0.005(4) 0.013(4) 0.001(3)
C85 0.054(5) 0.029(5) 0.043(5) -0.004(4) 0.027(5) -0.008(4)
C86 0.033(4) 0.035(5) 0.037(5) -0.009(4) 0.018(4) -0.005(3)
C87 0.039(5) 0.037(5) 0.042(5) 0.000(4) 0.022(4) -0.003(4)
C88 0.050(5) 0.058(6) 0.053(6) -0.007(4) 0.040(5) -0.005(4)
C89 0.034(4) 0.069(6) 0.043(5) -0.026(5) 0.022(4) -0.011(4)
C90 0.041(5) 0.066(6) 0.030(4) -0.003(4) 0.015(4) -0.001(4)
C91 0.048(5) 0.056(6) 0.041(5) -0.002(4) 0.029(4) -0.007(4)
C92 0.030(4) 0.028(4) 0.035(5) -0.004(3) 0.015(4) 0.004(3)
C93 0.030(4) 0.031(4) 0.033(4) -0.004(3) 0.014(3) 0.004(3)
C94 0.037(5) 0.037(5) 0.033(4) -0.005(4) 0.015(4) -0.002(3)
C95 0.029(4) 0.045(5) 0.054(5) 0.003(4) 0.021(4) 0.000(4)
C96 0.024(4) 0.061(6) 0.029(4) 0.010(4) 0.007(3) 0.003(4)
C97 0.035(5) 0.074(6) 0.033(5) 0.013(4) 0.012(4) 0.006(4)
C98 0.038(5) 0.055(6) 0.032(4) 0.013(4) 0.023(4) 0.008(4)
O51 0.032(3) 0.029(3) 0.042(3) 0.003(2) 0.020(2) -0.007(2)
O52 0.035(3) 0.031(3) 0.058(4) -0.007(3) 0.023(3) 0.002(2)
O55 0.021(2) 0.034(3) 0.024(2) 0.001(2) 0.009(2) 0.001(2)
O58 0.020(3) 0.038(3) 0.024(3) 0.000(2) 0.009(2) 0.003(2)
O60 0.014(3) 0.040(3) 0.030(3) 0.007(2) 0.002(2) 0.001(2)
O62 0.029(3) 0.024(3) 0.035(3) 0.000(2) 0.014(2) 0.000(2)
O63 0.028(3) 0.035(3) 0.033(3) 0.003(2) 0.007(2) -0.007(2)
O74 0.034(3) 0.065(4) 0.021(3) -0.005(3) 0.008(2) 0.008(3)
O78 0.025(2) 0.026(3) 0.021(2) 0.000(2) 0.0071(19) 0.002(2)
O79 0.030(3) 0.037(3) 0.025(3) -0.005(2) 0.014(2) -0.010(2)
O80 0.029(3) 0.032(3) 0.021(3) -0.002(2) 0.004(2) -0.003(2)
O83 0.024(3) 0.034(3) 0.030(3) 0.000(2) 0.009(2) 0.002(2)
O84 0.031(3) 0.047(3) 0.039(3) 0.001(3) 0.018(2) -0.002(2)
O85 0.043(3) 0.083(5) 0.040(4) 0.011(3) 0.015(3) 0.001(3)
O92 0.036(3) 0.057(4) 0.025(3) -0.005(3) 0.007(2) 0.005(3)
Br89 0.0381(5) 0.1270(9) 0.0469(5) -0.0147(6) 0.0179(4) -0.0092(5)
Br96 0.0306(5) 0.1292(10) 0.0552(6) 0.0123(6) 0.0130(4) 0.0086(5)

loop_
_geom_bond_atom_site_label_1
_geom_bond_atom_site_label_2
_geom_bond_distance
_geom_bond_site_symmetry_2
_geom_bond_publ_flag
C1 O1 1.451(8) . ?
C2 O2 1.187(8) . ?
C2 O1 1.339(8) . ?
C2 C3 1.507(10) . ?
C3 C4 1.531(9) . ?
C3 C13 1.536(10) . ?
C4 C15 1.485(9) . ?
C4 C5 1.573(10) . ?
C5 O5 1.453(7) . ?
C5 C21 1.507(9) . ?
C5 C12 1.556(9) . ?
C6 C11 1.368(9) . ?
C6 O5 1.380(7) . ?
C6 C7 1.386(8) . ?
C7 C8 1.372(9) . ?
C8 O8 1.381(7) . ?
C8 C9 1.389(9) . ?
C9 C10 1.385(9) . ?
C10 O10 1.387(7) . ?
C10 C11 1.410(9) . ?
C11 C12 1.508(8) . ?
C12 O12 1.437(8) . ?
C12 C13 1.564(9) . ?
C13 O13 1.413(8) . ?
C14 O10 1.425(8) . ?
C15 C20 1.377(9) . ?
C15 C16 1.385(10) . ?
C16 C17 1.403(10) . ?
C17 C18 1.386(11) . ?
C18 C19 1.311(11) . ?
C19 C20 1.442(11) . ?
C21 C26 1.389(9) . ?
C21 C22 1.408(10) . ?
C22 C23 1.372(9) . ?
C23 C24 1.395(9) . ?
C24 C25 1.365(9) . ?
C24 O24 1.372(7) . ?
C25 C26 1.404(8) . ?
C27 O24 1.419(8) . ?
C28 O28 1.381(8) . ?
C28 O8 1.428(7) . ?
C28 C29 1.534(9) . ?
C29 O29 1.406(7) . ?
C29 O30 1.407(7) . ?
C30 O30 1.455(8) . ?
C30 C31 1.513(9) . ?
C31 O28 1.461(7) . ?
C31 C33 1.523(10) . ?
C32 O29 1.445(7) . ?
C33 O33 1.469(7) . ?
C33 C34 1.505(9) . ?
C34 O34 1.460(7) . ?
C35 O35 1.213(8) . ?
C35 O34 1.372(8) . ?
C35 C36 1.466(9) . ?
C36 C37 1.369(9) . ?
C36 C41 1.405(9) . ?
C37 C38 1.386(10) . ?
C38 C39 1.385(9) . ?
C39 C40 1.372(9) . ?
C39 Br39 1.904(6) . ?
C40 C41 1.383(9) . ?
C42 O42 1.208(8) . ?
C42 O33 1.317(8) . ?
C42 C43 1.500(10) . ?
C43 C48 1.379(10) . ?
C43 C44 1.395(9) . ?
C44 C45 1.401(9) . ?
C45 C46 1.377(10) . ?
C46 C47 1.364(10) . ?
C46 Br46 1.890(7) . ?
C47 C48 1.377(10) . ?
C51 O51 1.448(8) . ?
C52 O52 1.203(8) . ?
C52 O51 1.341(8) . ?
C52 C53 1.493(9) . ?
C53 C54 1.532(9) . ?
C53 C63 1.556(9) . ?
C54 C65 1.503(9) . ?
C54 C55 1.572(9) . ?
C55 O55 1.460(7) . ?
C55 C71 1.503(9) . ?
C55 C62 1.574(9) . ?
C56 C61 1.371(8) . ?
C56 O55 1.375(7) . ?
C56 C57 1.383(9) . ?
C57 C58 1.376(9) . ?
C58 O58 1.378(7) . ?
C58 C59 1.382(8) . ?
C59 C60 1.376(9) . ?
C60 O60 1.396(7) . ?
C60 C61 1.397(9) . ?
C61 C62 1.513(8) . ?
C62 O62 1.407(7) . ?
C62 C63 1.566(9) . ?
C63 O63 1.405(7) . ?
C64 O60 1.424(8) . ?
C65 C66 1.386(9) . ?
C65 C70 1.387(9) . ?
C66 C67 1.387(9) . ?
C67 C68 1.363(10) . ?
C68 C69 1.368(10) . ?
C69 C70 1.405(9) . ?
C71 C76 1.389(9) . ?
C71 C72 1.399(9) . ?
C72 C73 1.366(9) . ?
C73 C74 1.374(9) . ?
C74 O74 1.379(8) . ?
C74 C75 1.394(9) . ?
C75 C76 1.397(9) . ?
C77 O74 1.423(8) . ?
C78 O78 1.401(8) . ?
C78 O58 1.405(7) . ?
C78 C79 1.502(9) . ?
C79 O80 1.421(8) . ?
C79 O79 1.425(8) . ?
C80 O80 1.437(8) . ?
C80 C81 1.501(9) . ?
C81 O78 1.446(8) . ?
C81 C83 1.514(10) . ?
C82 O79 1.449(8) . ?
C83 O83 1.448(7) . ?
C83 C84 1.505(9) . ?
C84 O84 1.439(8) . ?
C85 O85 1.195(9) . ?
C85 O84 1.358(8) . ?
C85 C86 1.492(10) . ?
C86 C87 1.367(9) . ?
C86 C91 1.381(10) . ?
C87 C88 1.398(10) . ?
C88 C89 1.376(11) . ?
C89 C90 1.385(10) . ?
C89 Br89 1.901(7) . ?
C90 C91 1.368(10) . ?
C92 O92 1.199(8) . ?
C92 O83 1.348(8) . ?
C92 C93 1.499(9) . ?
C93 C94 1.385(9) . ?
C93 C98 1.385(9) . ?
C94 C95 1.362(9) . ?
C95 C96 1.412(10) . ?
C96 C97 1.351(10) . ?
C96 Br96 1.882(7) . ?
C97 C98 1.391(10) . ?

loop_
_cod_related_entry_id
_cod_related_entry_database
_cod_related_entry_code
1 ChemSpider 9666417
